data_7038559
loop_
_publ_author_name
'Hausmann, David'
'Kuzmanoski, Ana'
'Feldmann, Claus'

_publ_section_title
;
 MnBr2/18-crown-6 coordination complexes showing high room temperature
 luminescence and quantum yield.
;
_journal_issue 15
_journal_name_full 'Dalton transactions (Cambridge, England : 2003)'
_journal_page_first 6541
_journal_page_last 6547
_journal_paper_doi 10.1039/c6dt00458j
_journal_volume 45
_journal_year 2016
_chemical_formula_sum 'C12 H24 Br6 Mn3 O6'
_chemical_formula_weight 908.59
_chemical_name_systematic Mn3Br6(18-crown-6)
_space_group_IT_number 14
_symmetry_cell_setting monoclinic
_symmetry_space_group_name_Hall '-P 2yn'
_symmetry_space_group_name_H-M 'P 1 21/n 1'
_atom_sites_solution_hydrogens geom
_atom_sites_solution_primary direct
_atom_sites_solution_secondary difmap
_audit_creation_method SHELXL-97
_audit_update_record
;
2016-01-22 deposited with the CCDC.
2016-02-24 downloaded from the CCDC.
;
_cell_angle_alpha 90.00
_cell_angle_beta 111.90(3)
_cell_angle_gamma 90.00
_cell_formula_units_Z 2
_cell_length_a 8.4459(17)
_cell_length_b 13.981(3)
_cell_length_c 10.684(2)
_cell_measurement_reflns_used 5280
_cell_measurement_temperature 200(2)
_cell_measurement_theta_max 29.65
_cell_measurement_theta_min 2.47
_cell_volume 1170.5(5)
_computing_cell_refinement 'CELL, SELECT (STOE)'
_computing_data_collection 'EXPOSE (STOE)'
_computing_data_reduction 'INTEGRATE (STOE)'
_computing_molecular_graphics 'DIAMOND, Crystal Impact'
_computing_publication_material 'SHELXL-97 (Sheldrick, 1997)'
_computing_structure_refinement 'SHELXL-97 (Sheldrick, 1997)'
_computing_structure_solution 'SHELXS-97 (Sheldrick, 1990)'
_diffrn_ambient_temperature 200(2)
_diffrn_measured_fraction_theta_full 0.994
_diffrn_measured_fraction_theta_max 0.994
_diffrn_measurement_device_type 'STOE IPDS II'
_diffrn_measurement_method 'image plate'
_diffrn_radiation_monochromator graphite
_diffrn_radiation_source 'fine-focus sealed tube'
_diffrn_radiation_type MoK\a
_diffrn_radiation_wavelength 0.71073
_diffrn_reflns_av_R_equivalents 0.1173
_diffrn_reflns_av_sigmaI/netI 0.0523
_diffrn_reflns_limit_h_max 11
_diffrn_reflns_limit_h_min -11
_diffrn_reflns_limit_k_max 19
_diffrn_reflns_limit_k_min -19
_diffrn_reflns_limit_l_max 14
_diffrn_reflns_limit_l_min -12
_diffrn_reflns_number 22370
_diffrn_reflns_theta_full 29.18
_diffrn_reflns_theta_max 29.18
_diffrn_reflns_theta_min 2.52
_exptl_absorpt_coefficient_mu 11.859
_exptl_absorpt_correction_T_max 0.2948
_exptl_absorpt_correction_T_min 0.1191
_exptl_absorpt_correction_type numerical
_exptl_absorpt_process_details
'(X-RED, Data Reduction Program, Version 1.14, Stoe & Cie GmbH, Darmstadt 1999.; X-SHAPE, Crystal Optimisation for Numerical Absorption Correction, Version 1.06, Stoe & Cie GmbH, Darmstadt 1999.)'
_exptl_crystal_colour pink
_exptl_crystal_density_diffrn 2.578
_exptl_crystal_density_method 'not measured'
_exptl_crystal_description column
_exptl_crystal_F_000 858
_exptl_crystal_preparation Luminescent
_exptl_crystal_size_max 0.20
_exptl_crystal_size_mid 0.14
_exptl_crystal_size_min 0.11
_refine_diff_density_max 1.253
_refine_diff_density_min -0.884
_refine_diff_density_rms 0.252
_refine_ls_extinction_coef 0.0247(19)
_refine_ls_extinction_expression Fc^*^=kFc[1+0.001xFc^2^\l^3^/sin(2\q)]^-1/4^
_refine_ls_extinction_method SHELXL
_refine_ls_goodness_of_fit_ref 1.004
_refine_ls_hydrogen_treatment constr
_refine_ls_matrix_type full
_refine_ls_number_parameters 125
_refine_ls_number_reflns 3153
_refine_ls_number_restraints 0
_refine_ls_restrained_S_all 1.004
_refine_ls_R_factor_all 0.0677
_refine_ls_R_factor_gt 0.0577
_refine_ls_shift/su_max 0.010
_refine_ls_shift/su_mean 0.001
_refine_ls_structure_factor_coef Fsqd
_refine_ls_weighting_details 'calc w=1/[\s^2^(Fo^2^)+(0.1116P)^2^+0.0000P] where P=(Fo^2^+2Fc^2^)/3'
_refine_ls_weighting_scheme calc
_refine_ls_wR_factor_gt 0.1486
_refine_ls_wR_factor_ref 0.1569
_reflns_number_gt 2584
_reflns_number_total 3153
_reflns_threshold_expression >2sigma(I)
_cod_data_source_file c6dt00458j2.cif
_cod_data_source_block added_by_encifer
_cod_depositor_comments 'Adding full bibliography for 7038557--7038559.cif.'
_cod_original_cell_volume 1170.6(4)
_cod_original_sg_symbol_H-M P21/n
_cod_database_code 7038559

loop_
_symmetry_equiv_pos_as_xyz
'x, y, z'
'-x+1/2, y+1/2, -z+1/2'
'-x, -y, -z'
'x-1/2, -y-1/2, z-1/2'

loop_
_atom_site_label
_atom_site_type_symbol
_atom_site_fract_x
_atom_site_fract_y
_atom_site_fract_z
_atom_site_U_iso_or_equiv
_atom_site_adp_type
_atom_site_occupancy
_atom_site_symmetry_multiplicity
_atom_site_calc_flag
_atom_site_refinement_flags
Br1 Br 0.80455(7) 0.02942(5) 0.00377(6) 0.0431(2) Uani 1 1 d .
Br3 Br 0.57364(8) 0.08399(4) 0.25541(6) 0.0427(2) Uani 1 1 d .
Br2 Br 0.41924(8) 0.16875(4) -0.13784(6) 0.0427(2) Uani 1 1 d .
Mn1 Mn 0.5000 0.0000 0.0000 0.0406(3) Uani 1 2 d S
Mn2 Mn 0.60713(11) 0.06667(6) -0.24873(9) 0.0386(2) Uani 1 1 d .
O2 O 0.4381(5) 0.1302(3) -0.4431(4) 0.0389(8) Uani 1 1 d .
O1 O 0.7582(5) 0.1848(3) -0.2925(4) 0.0395(8) Uani 1 1 d .
O3 O 0.7985(5) -0.0010(3) -0.3278(4) 0.0415(8) Uani 1 1 d .
C1 C 0.6754(8) 0.2299(4) -0.4224(6) 0.0456(13) Uani 1 1 d .
H5 H 0.7009 0.1945 -0.4929 0.055 Uiso 1 1 calc R
H6 H 0.7161 0.2966 -0.4201 0.055 Uiso 1 1 calc R
C4 C 0.9300(7) 0.1505(4) -0.2718(6) 0.0430(12) Uani 1 1 d .
H11 H 0.9933 0.1377 -0.1747 0.052 Uiso 1 1 calc R
H12 H 0.9925 0.2004 -0.3005 0.052 Uiso 1 1 calc R
C5 C 0.9208(8) 0.0604(4) -0.3515(7) 0.0450(12) Uani 1 1 d .
H9 H 0.8842 0.0753 -0.4488 0.054 Uiso 1 1 calc R
H10 H 1.0339 0.0290 -0.3215 0.054 Uiso 1 1 calc R
C3 C 0.2543(7) 0.1216(4) -0.4932(6) 0.0410(11) Uani 1 1 d .
H1 H 0.2044 0.1821 -0.4766 0.049 Uiso 1 1 calc R
H2 H 0.2223 0.0699 -0.4439 0.049 Uiso 1 1 calc R
C6 C 0.8177(8) -0.0997(4) -0.3574(6) 0.0425(12) Uani 1 1 d .
H7 H 0.7595 -0.1403 -0.3118 0.051 Uiso 1 1 calc R
H8 H 0.9405 -0.1164 -0.3201 0.051 Uiso 1 1 calc R
C2 C 0.4855(8) 0.2285(4) -0.4521(6) 0.0434(12) Uani 1 1 d .
H3 H 0.4591 0.2684 -0.3858 0.052 Uiso 1 1 calc R
H4 H 0.4217 0.2541 -0.5435 0.052 Uiso 1 1 calc R

loop_
_atom_site_aniso_label
_atom_site_aniso_U_11
_atom_site_aniso_U_22
_atom_site_aniso_U_33
_atom_site_aniso_U_23
_atom_site_aniso_U_13
_atom_site_aniso_U_12
Br1 0.0378(3) 0.0516(3) 0.0412(3) 0.0046(2) 0.0162(2) 0.0008(2)
Br3 0.0511(4) 0.0383(3) 0.0415(3) -0.00169(19) 0.0203(3) -0.0044(2)
Br2 0.0493(3) 0.0399(3) 0.0431(3) 0.0023(2) 0.0220(3) 0.0048(2)
Mn1 0.0402(6) 0.0448(6) 0.0404(6) 0.0030(5) 0.0192(5) 0.0003(5)
Mn2 0.0422(4) 0.0383(4) 0.0379(4) 0.0022(3) 0.0179(3) 0.0002(3)
O2 0.0400(19) 0.0353(18) 0.0407(19) 0.0015(14) 0.0143(15) -0.0004(14)
O1 0.042(2) 0.0393(18) 0.040(2) 0.0002(15) 0.0185(16) -0.0020(15)
O3 0.046(2) 0.0399(19) 0.044(2) -0.0024(16) 0.0229(17) -0.0032(16)
C1 0.060(3) 0.039(3) 0.041(3) -0.002(2) 0.022(3) -0.005(2)
C4 0.039(3) 0.046(3) 0.050(3) -0.001(2) 0.023(2) -0.004(2)
C5 0.049(3) 0.042(3) 0.051(3) -0.002(2) 0.028(3) -0.006(2)
C3 0.039(3) 0.046(3) 0.038(3) 0.000(2) 0.015(2) 0.004(2)
C6 0.046(3) 0.040(3) 0.041(3) 0.002(2) 0.016(2) 0.006(2)
C2 0.052(3) 0.038(3) 0.040(3) 0.002(2) 0.017(2) -0.005(2)

loop_
_atom_type_symbol
_atom_type_description
_atom_type_scat_dispersion_real
_atom_type_scat_dispersion_imag
_atom_type_scat_source
C C 0.0033 0.0016 'International Tables Vol C Tables 4.2.6.8 and 6.1.1.4'
H H 0.0000 0.0000 'International Tables Vol C Tables 4.2.6.8 and 6.1.1.4'
O O 0.0106 0.0060 'International Tables Vol C Tables 4.2.6.8 and 6.1.1.4'
Mn Mn 0.3368 0.7283 'International Tables Vol C Tables 4.2.6.8 and 6.1.1.4'
Br Br -0.2901 2.4595 'International Tables Vol C Tables 4.2.6.8 and 6.1.1.4'

loop_
_geom_angle_atom_site_label_1
_geom_angle_atom_site_label_2
_geom_angle_atom_site_label_3
_geom_angle
_geom_angle_site_symmetry_1
_geom_angle_site_symmetry_3
Mn1 Br1 Mn2 76.73(4) . .
Mn2 Br3 Mn1 73.69(3) 3_655 .
Mn2 Br2 Mn1 73.25(3) . .
Br1 Mn1 Br1 180.0 . 3_655
Br1 Mn1 Br2 94.70(2) . 3_655
Br1 Mn1 Br2 85.30(2) 3_655 3_655
Br1 Mn1 Br2 85.30(2) . .
Br1 Mn1 Br2 94.70(2) 3_655 .
Br2 Mn1 Br2 180.0 3_655 .
Br1 Mn1 Br3 86.59(3) . 3_655
Br1 Mn1 Br3 93.41(3) 3_655 3_655
Br2 Mn1 Br3 94.74(2) 3_655 3_655
Br2 Mn1 Br3 85.26(2) . 3_655
Br1 Mn1 Br3 93.41(3) . .
Br1 Mn1 Br3 86.59(3) 3_655 .
Br2 Mn1 Br3 85.26(2) 3_655 .
Br2 Mn1 Br3 94.74(2) . .
Br3 Mn1 Br3 180.0 3_655 .
Br1 Mn1 Mn2 127.67(3) . 3_655
Br1 Mn1 Mn2 52.33(3) 3_655 3_655
Br2 Mn1 Mn2 53.14(2) 3_655 3_655
Br2 Mn1 Mn2 126.86(2) . 3_655
Br3 Mn1 Mn2 130.12(2) 3_655 3_655
Br3 Mn1 Mn2 49.87(2) . 3_655
Br1 Mn1 Mn2 52.33(3) . .
Br1 Mn1 Mn2 127.67(3) 3_655 .
Br2 Mn1 Mn2 126.86(2) 3_655 .
Br2 Mn1 Mn2 53.14(2) . .
Br3 Mn1 Mn2 49.88(2) 3_655 .
Br3 Mn1 Mn2 130.13(2) . .
Mn2 Mn1 Mn2 180.0 3_655 .
O2 Mn2 O1 74.18(15) . .
O2 Mn2 O3 96.70(16) . .
O1 Mn2 O3 72.06(15) . .
O2 Mn2 Br3 97.66(11) . 3_655
O1 Mn2 Br3 166.11(11) . 3_655
O3 Mn2 Br3 98.29(11) . 3_655
O2 Mn2 Br1 167.21(11) . .
O1 Mn2 Br1 99.60(11) . .
O3 Mn2 Br1 91.81(11) . .
Br3 Mn2 Br1 90.51(4) 3_655 .
O2 Mn2 Br2 85.47(11) . .
O1 Mn2 Br2 100.06(11) . .
O3 Mn2 Br2 170.76(11) . .
Br3 Mn2 Br2 90.29(4) 3_655 .
Br1 Mn2 Br2 84.66(4) . .
O2 Mn2 Mn1 127.03(11) . .
O1 Mn2 Mn1 137.45(11) . .
O3 Mn2 Mn1 129.35(11) . .
Br3 Mn2 Mn1 56.43(2) 3_655 .
Br1 Mn2 Mn1 50.94(2) . .
Br2 Mn2 Mn1 53.61(2) . .
C2 O2 C3 109.9(4) . .
C2 O2 Mn2 110.2(3) . .
C3 O2 Mn2 122.7(3) . .
C1 O1 C4 112.7(5) . .
C1 O1 Mn2 114.4(3) . .
C4 O1 Mn2 109.7(3) . .
C5 O3 C6 112.8(5) . .
C5 O3 Mn2 118.1(3) . .
C6 O3 Mn2 129.1(4) . .
O1 C1 C2 106.9(5) . .
O1 C1 H5 110.3 . .
C2 C1 H5 110.3 . .
O1 C1 H6 110.3 . .
C2 C1 H6 110.3 . .
H5 C1 H6 108.6 . .
O1 C4 C5 110.4(5) . .
O1 C4 H11 109.6 . .
C5 C4 H11 109.6 . .
O1 C4 H12 109.6 . .
C5 C4 H12 109.6 . .
H11 C4 H12 108.1 . .
O3 C5 C4 106.8(5) . .
O3 C5 H9 110.4 . .
C4 C5 H9 110.4 . .
O3 C5 H10 110.4 . .
C4 C5 H10 110.4 . .
H9 C5 H10 108.6 . .
O2 C3 C6 111.2(5) . 3_654
O2 C3 H1 109.4 . .
C6 C3 H1 109.4 3_654 .
O2 C3 H2 109.4 . .
C6 C3 H2 109.4 3_654 .
H1 C3 H2 108.0 . .
O3 C6 C3 113.1(5) . 3_654
O3 C6 H7 109.0 . .
C3 C6 H7 109.0 3_654 .
O3 C6 H8 109.0 . .
C3 C6 H8 109.0 3_654 .
H7 C6 H8 107.8 . .
O2 C2 C1 107.2(5) . .
O2 C2 H3 110.3 . .
C1 C2 H3 110.3 . .
O2 C2 H4 110.3 . .
C1 C2 H4 110.3 . .
H3 C2 H4 108.5 . .

loop_
_geom_bond_atom_site_label_1
_geom_bond_atom_site_label_2
_geom_bond_distance
_geom_bond_site_symmetry_2
Br1 Mn1 2.5903(8) .
Br1 Mn2 2.6407(14) .
Br3 Mn2 2.5868(11) 3_655
Br3 Mn1 2.8188(8) .
Br2 Mn2 2.7132(12) .
Br2 Mn1 2.7297(7) .
Mn1 Br1 2.5903(8) 3_655
Mn1 Br2 2.7296(7) 3_655
Mn1 Br3 2.8188(8) 3_655
Mn1 Mn2 3.2470(11) 3_655
Mn1 Mn2 3.2470(11) .
Mn2 O2 2.220(4) .
Mn2 O1 2.241(4) .
Mn2 O3 2.289(4) .
Mn2 Br3 2.5869(11) 3_655
O2 C2 1.445(7) .
O2 C3 1.446(7) .
O1 C1 1.446(7) .
O1 C4 1.464(7) .
O3 C5 1.436(7) .
O3 C6 1.439(7) .
C1 C2 1.515(9) .
C1 H5 0.9900 .
C1 H6 0.9900 .
C4 C5 1.506(8) .
C4 H11 0.9900 .
C4 H12 0.9900 .
C5 H9 0.9900 .
C5 H10 0.9900 .
C3 C6 1.512(8) 3_654
C3 H1 0.9900 .
C3 H2 0.9900 .
C6 C3 1.513(8) 3_654
C6 H7 0.9900 .
C6 H8 0.9900 .
C2 H3 0.9900 .
C2 H4 0.9900 .

loop_
_geom_torsion_atom_site_label_1
_geom_torsion_atom_site_label_2
_geom_torsion_atom_site_label_3
_geom_torsion_atom_site_label_4
_geom_torsion
_geom_torsion_site_symmetry_1
_geom_torsion_site_symmetry_4
Mn2 Br1 Mn1 Br1 -122.2(17) . 3_655
Mn2 Br1 Mn1 Br2 134.17(3) . 3_655
Mn2 Br1 Mn1 Br2 -45.83(3) . .
Mn2 Br1 Mn1 Br3 39.69(3) . 3_655
Mn2 Br1 Mn1 Br3 -140.31(3) . .
Mn2 Br1 Mn1 Mn2 180.0 . 3_655
Mn2 Br2 Mn1 Br1 45.20(3) . .
Mn2 Br2 Mn1 Br1 -134.80(3) . 3_655
Mn2 Br2 Mn1 Br2 122.88(2) . 3_655
Mn2 Br2 Mn1 Br3 -41.75(3) . 3_655
Mn2 Br2 Mn1 Br3 138.25(3) . .
Mn2 Br2 Mn1 Mn2 180.0 . 3_655
Mn2 Br3 Mn1 Br1 -138.62(3) 3_655 .
Mn2 Br3 Mn1 Br1 41.38(3) 3_655 3_655
Mn2 Br3 Mn1 Br2 -44.17(3) 3_655 3_655
Mn2 Br3 Mn1 Br2 135.83(3) 3_655 .
Mn2 Br3 Mn1 Br3 4(5) 3_655 3_655
Mn2 Br3 Mn1 Mn2 180.0 3_655 .
Mn1 Br1 Mn2 O2 85.9(5) . .
Mn1 Br1 Mn2 O1 145.58(11) . .
Mn1 Br1 Mn2 O3 -142.31(11) . .
Mn1 Br1 Mn2 Br3 -44.00(3) . 3_655
Mn1 Br1 Mn2 Br2 46.25(2) . .
Mn1 Br2 Mn2 O2 143.98(10) . .
Mn1 Br2 Mn2 O1 -142.99(11) . .
Mn1 Br2 Mn2 O3 -112.0(7) . .
Mn1 Br2 Mn2 Br3 46.32(3) . 3_655
Mn1 Br2 Mn2 Br1 -44.16(2) . .
Br1 Mn1 Mn2 O2 -163.95(14) . .
Br1 Mn1 Mn2 O2 16.05(14) 3_655 .
Br2 Mn1 Mn2 O2 132.75(13) 3_655 .
Br2 Mn1 Mn2 O2 -47.25(13) . .
Br3 Mn1 Mn2 O2 72.53(13) 3_655 .
Br3 Mn1 Mn2 O2 -107.47(13) . .
Mn2 Mn1 Mn2 O2 126(13) 3_655 .
Br1 Mn1 Mn2 O1 -55.50(16) . .
Br1 Mn1 Mn2 O1 124.50(16) 3_655 .
Br2 Mn1 Mn2 O1 -118.80(16) 3_655 .
Br2 Mn1 Mn2 O1 61.20(16) . .
Br3 Mn1 Mn2 O1 -179.02(16) 3_655 .
Br3 Mn1 Mn2 O1 0.98(16) . .
Mn2 Mn1 Mn2 O1 -126(13) 3_655 .
Br1 Mn1 Mn2 O3 52.21(14) . .
Br1 Mn1 Mn2 O3 -127.80(14) 3_655 .
Br2 Mn1 Mn2 O3 -11.10(15) 3_655 .
Br2 Mn1 Mn2 O3 168.90(15) . .
Br3 Mn1 Mn2 O3 -71.32(14) 3_655 .
Br3 Mn1 Mn2 O3 108.68(14) . .
Mn2 Mn1 Mn2 O3 -18(13) 3_655 .
Br1 Mn1 Mn2 Br3 123.52(4) . 3_655
Br1 Mn1 Mn2 Br3 -56.48(4) 3_655 3_655
Br2 Mn1 Mn2 Br3 60.22(4) 3_655 3_655
Br2 Mn1 Mn2 Br3 -119.78(4) . 3_655
Br3 Mn1 Mn2 Br3 180.0 . 3_655
Mn2 Mn1 Mn2 Br3 53(13) 3_655 3_655
Br1 Mn1 Mn2 Br1 180.0 3_655 .
Br2 Mn1 Mn2 Br1 -63.30(3) 3_655 .
Br2 Mn1 Mn2 Br1 116.70(3) . .
Br3 Mn1 Mn2 Br1 -123.52(4) 3_655 .
Br3 Mn1 Mn2 Br1 56.48(4) . .
Mn2 Mn1 Mn2 Br1 -70(13) 3_655 .
Br1 Mn1 Mn2 Br2 -116.70(3) . .
Br1 Mn1 Mn2 Br2 63.30(3) 3_655 .
Br2 Mn1 Mn2 Br2 180.0 3_655 .
Br3 Mn1 Mn2 Br2 119.78(4) 3_655 .
Br3 Mn1 Mn2 Br2 -60.22(4) . .
Mn2 Mn1 Mn2 Br2 173(13) 3_655 .
O1 Mn2 O2 C2 -25.6(4) . .
O3 Mn2 O2 C2 -94.7(4) . .
Br3 Mn2 O2 C2 165.9(3) 3_655 .
Br1 Mn2 O2 C2 36.7(7) . .
Br2 Mn2 O2 C2 76.3(4) . .
Mn1 Mn2 O2 C2 112.6(3) . .
O1 Mn2 O2 C3 -157.5(4) . .
O3 Mn2 O2 C3 133.4(4) . .
Br3 Mn2 O2 C3 34.0(4) 3_655 .
Br1 Mn2 O2 C3 -95.2(6) . .
Br2 Mn2 O2 C3 -55.6(4) . .
Mn1 Mn2 O2 C3 -19.3(4) . .
O2 Mn2 O1 C1 -5.5(4) . .
O3 Mn2 O1 C1 97.2(4) . .
Br3 Mn2 O1 C1 49.9(7) 3_655 .
Br1 Mn2 O1 C1 -174.0(4) . .
Br2 Mn2 O1 C1 -87.8(4) . .
Mn1 Mn2 O1 C1 -133.5(3) . .
O2 Mn2 O1 C4 -133.1(4) . .
O3 Mn2 O1 C4 -30.5(3) . .
Br3 Mn2 O1 C4 -77.8(6) 3_655 .
Br1 Mn2 O1 C4 58.3(3) . .
Br2 Mn2 O1 C4 144.6(3) . .
Mn1 Mn2 O1 C4 98.8(3) . .
O2 Mn2 O3 C5 76.4(4) . .
O1 Mn2 O3 C5 5.5(4) . .
Br3 Mn2 O3 C5 175.2(4) 3_655 .
Br1 Mn2 O3 C5 -94.0(4) . .
Br2 Mn2 O3 C5 -26.7(10) . .
Mn1 Mn2 O3 C5 -131.9(4) . .
O2 Mn2 O3 C6 -104.3(4) . .
O1 Mn2 O3 C6 -175.3(5) . .
Br3 Mn2 O3 C6 -5.5(4) 3_655 .
Br1 Mn2 O3 C6 85.2(4) . .
Br2 Mn2 O3 C6 152.6(6) . .
Mn1 Mn2 O3 C6 47.4(5) . .
C4 O1 C1 C2 159.6(5) . .
Mn2 O1 C1 C2 33.5(5) . .
C1 O1 C4 C5 -75.5(6) . .
Mn2 O1 C4 C5 53.1(5) . .
C6 O3 C5 C4 -159.8(5) . .
Mn2 O3 C5 C4 19.6(6) . .
O1 C4 C5 O3 -46.7(6) . .
C2 O2 C3 C6 90.8(5) . 3_654
Mn2 O2 C3 C6 -137.2(4) . 3_654
C5 O3 C6 C3 -77.4(6) . 3_654
Mn2 O3 C6 C3 103.3(5) . 3_654
C3 O2 C2 C1 -170.0(4) . .
Mn2 O2 C2 C1 51.8(5) . .
O1 C1 C2 O2 -55.4(6) . .
